data_7000968
loop_
_publ_author_name
'Tamm, Nadezhda B.'
'Ioffe, Ilya N.'
'Kemnitz, Erhard'
'Troyanov, Sergey I.'

_publ_section_title
;
 Synthesis and molecular structure of pentafluoroethyl derivatives of
 C70: C70(C2F5)8 and C70(C2F5)10
;
_journal_issue 15
_journal_name_full 'Dalton Transactions'
_journal_page_first 2740
_journal_page_last 2745
_journal_paper_doi 10.1039/b817829a
_journal_year 2009
_chemical_formula_sum 'C89 H7 F40'
_chemical_formula_weight 1835.95
_chemical_name_systematic
;
?
;
_space_group_IT_number 15
_symmetry_cell_setting monoclinic
_symmetry_space_group_name_Hall '-C 2yc'
_symmetry_space_group_name_H-M 'C 1 2/c 1'
_atom_sites_solution_hydrogens geom
_atom_sites_solution_primary direct
_atom_sites_solution_secondary difmap
_audit_creation_method SHELXL-97
_cell_angle_alpha 90.00
_cell_angle_beta 117.3503(2)
_cell_angle_gamma 90.00
_cell_formula_units_Z 8
_cell_length_a 41.6537(2)
_cell_length_b 13.43820(10)
_cell_length_c 24.46250(10)
_cell_measurement_reflns_used 40000
_cell_measurement_temperature 100(2)
_cell_measurement_theta_max 34
_cell_measurement_theta_min 5
_cell_volume 12162.23(12)
_computing_cell_refinement HKL2000
_computing_data_collection DENZO
_computing_data_reduction HKL2000
_computing_structure_refinement 'SHELXL-97 (Sheldrick, 1997)'
_computing_structure_solution 'SHELXS-97 (Sheldrick, 1990)'
_diffrn_ambient_temperature 100(2)
_diffrn_measured_fraction_theta_full 0.897
_diffrn_measured_fraction_theta_max 0.791
_diffrn_measurement_device_type MAR225
_diffrn_measurement_method CCD
_diffrn_radiation_monochromator Cu(113)
_diffrn_radiation_source 'BL 14.1, PSF, BESSY, Berlin, Germany'
_diffrn_radiation_type synchrotron
_diffrn_radiation_wavelength 0.90500
_diffrn_reflns_av_R_equivalents 0.0503
_diffrn_reflns_av_sigmaI/netI 0.0250
_diffrn_reflns_limit_h_max 55
_diffrn_reflns_limit_h_min -54
_diffrn_reflns_limit_k_max 16
_diffrn_reflns_limit_k_min -16
_diffrn_reflns_limit_l_max 32
_diffrn_reflns_limit_l_min -31
_diffrn_reflns_number 76051
_diffrn_reflns_theta_full 32.60
_diffrn_reflns_theta_max 37.08
_diffrn_reflns_theta_min 2.05
_exptl_absorpt_coefficient_mu 0.203
_exptl_absorpt_correction_type none
_exptl_crystal_colour brown
_exptl_crystal_density_diffrn 2.005
_exptl_crystal_density_method 'not measured'
_exptl_crystal_description plate
_exptl_crystal_F_000 7208
_exptl_crystal_size_max 0.04
_exptl_crystal_size_mid 0.04
_exptl_crystal_size_min 0.01
_refine_diff_density_max 0.408
_refine_diff_density_min -0.293
_refine_diff_density_rms 0.054
_refine_ls_extinction_coef 0.0027(2)
_refine_ls_extinction_expression Fc^*^=kFc[1+0.001xFc^2^\l^3^/sin(2\q)]^-1/4^
_refine_ls_extinction_method SHELXL
_refine_ls_goodness_of_fit_ref 1.136
_refine_ls_hydrogen_treatment constr
_refine_ls_matrix_type full
_refine_ls_number_parameters 1228
_refine_ls_number_reflns 11920
_refine_ls_number_restraints 0
_refine_ls_restrained_S_all 1.136
_refine_ls_R_factor_all 0.0510
_refine_ls_R_factor_gt 0.0507
_refine_ls_shift/su_max 0.023
_refine_ls_shift/su_mean 0.002
_refine_ls_structure_factor_coef Fsqd
_refine_ls_weighting_details 'calc w=1/[\s^2^(Fo^2^)+(0.0400P)^2^+25.0000P] where P=(Fo^2^+2Fc^2^)/3'
_refine_ls_weighting_scheme calc
_refine_ls_wR_factor_gt 0.1184
_refine_ls_wR_factor_ref 0.1186
_reflns_number_gt 11795
_reflns_number_total 11920
_reflns_threshold_expression >2sigma(I)
_cod_data_source_file b817829a.txt
_cod_data_source_block 9p1p13
_cod_depositor_comments
;
The following automatic conversions were performed:
'_symmetry_cell_setting' value 'Monoclinic' changed to 'monoclinic'
according to '/home/saulius/struct/CIF-dictionaries/cif_core.dic'
dictionary named 'cif_core.dic' version 2.4.1 from 2010-06-29.

Automatic conversion script
Id: cif_fix_enum 1527 2010-12-29 10:47:43Z saulius 
;
_cod_original_cell_volume 12162.22(12)
_cod_original_sg_symbol_H-M C2/c
_cod_database_code 7000968

loop_
_symmetry_equiv_pos_as_xyz
'x, y, z'
'-x, y, -z+1/2'
'x+1/2, y+1/2, z'
'-x+1/2, y+1/2, -z+1/2'
'-x, -y, -z'
'x, -y, z-1/2'
'-x+1/2, -y+1/2, -z'
'x+1/2, -y+1/2, z-1/2'

loop_
_atom_site_label
_atom_site_type_symbol
_atom_site_fract_x
_atom_site_fract_y
_atom_site_fract_z
_atom_site_U_iso_or_equiv
_atom_site_adp_type
_atom_site_occupancy
_atom_site_symmetry_multiplicity
_atom_site_calc_flag
_atom_site_refinement_flags
_atom_site_disorder_assembly
_atom_site_disorder_group
F71A F 0.48513(4) 0.25229(10) 0.46946(6) 0.0346(3) Uani 1 1 d . . .
F71B F 0.48696(4) 0.41109(10) 0.45681(6) 0.0345(3) Uani 1 1 d . . .
F72A F 0.48222(5) 0.36025(13) 0.55858(6) 0.0503(4) Uani 1 1 d . . .
F72B F 0.43461(5) 0.43698(11) 0.49439(6) 0.0430(4) Uani 1 1 d . . .
F72C F 0.43294(5) 0.27946(12) 0.50687(7) 0.0462(4) Uani 1 1 d . . .
F73A F 0.44671(8) 0.1024(2) 0.45557(17) 0.0335(6) Uani 0.835(3) 1 d P . .
F73B F 0.47210(7) 0.02138(18) 0.40824(12) 0.0365(5) Uani 0.835(3) 1 d P . .
F73C F 0.4009(5) -0.0326(9) 0.3898(7) 0.050(3) Uani 0.165(3) 1 d P . .
F73D F 0.4324(5) 0.0879(14) 0.4500(10) 0.049(4) Uani 0.165(3) 1 d P . .
F74A F 0.41852(6) -0.11239(12) 0.36731(8) 0.0470(5) Uani 0.835(3) 1 d P . .
F74B F 0.38765(7) -0.02429(18) 0.40053(13) 0.0458(6) Uani 0.835(3) 1 d P . .
F74C F 0.43950(5) -0.08603(12) 0.46400(7) 0.0367(5) Uani 0.835(3) 1 d P . .
F74D F 0.4631(3) -0.0650(8) 0.3723(5) 0.062(3) Uani 0.165(3) 1 d P . .
F74E F 0.4675(3) -0.0865(9) 0.4629(6) 0.066(4) Uani 0.165(3) 1 d P . .
F74F F 0.4904(4) 0.0419(9) 0.4431(7) 0.052(3) Uani 0.165(3) 1 d P . .
F75A F 0.27296(4) 0.33247(9) 0.34879(6) 0.0310(3) Uani 1 1 d . . .
F75B F 0.25248(3) 0.46937(10) 0.29689(6) 0.0311(3) Uani 1 1 d . . .
F76A F 0.27856(4) 0.48867(10) 0.41916(6) 0.0358(3) Uani 1 1 d . . .
F76B F 0.30809(4) 0.57315(10) 0.38225(7) 0.0386(3) Uani 1 1 d . . .
F76C F 0.33142(4) 0.43990(11) 0.43448(6) 0.0385(3) Uani 1 1 d . . .
F77A F 0.40796(3) 0.76325(9) 0.21698(6) 0.0298(3) Uani 1 1 d . . .
F77B F 0.44138(3) 0.67401(9) 0.18896(6) 0.0286(3) Uani 1 1 d . . .
F78A F 0.48962(4) 0.64662(11) 0.31036(7) 0.0389(3) Uani 1 1 d . . .
F78B F 0.47784(4) 0.80029(11) 0.28308(7) 0.0420(3) Uani 1 1 d . . .
F78C F 0.45558(4) 0.73186(11) 0.33787(6) 0.0396(3) Uani 1 1 d . . .
F79A F 0.46735(4) 0.06849(10) 0.10995(7) 0.0383(3) Uani 1 1 d . . .
F79B F 0.47924(4) -0.01332(12) 0.19335(6) 0.0446(4) Uani 1 1 d . . .
F80A F 0.46140(4) -0.12798(10) 0.09534(6) 0.0384(3) Uani 1 1 d . . .
F80B F 0.42066(5) -0.13356(11) 0.12596(9) 0.0550(5) Uani 1 1 d . . .
F80C F 0.41087(4) -0.05228(11) 0.04439(6) 0.0418(3) Uani 1 1 d . . .
F81A F 0.24674(3) 0.65255(9) 0.13490(6) 0.0320(3) Uani 1 1 d . . .
F81B F 0.23315(4) 0.57494(10) 0.19977(6) 0.0337(3) Uani 1 1 d . . .
F82A F 0.20982(4) 0.51262(11) 0.04804(6) 0.0370(3) Uani 1 1 d . . .
F82B F 0.17921(3) 0.58777(10) 0.08635(6) 0.0345(3) Uani 1 1 d . . .
F82C F 0.19596(4) 0.43598(11) 0.11179(8) 0.0430(3) Uani 1 1 d . . .
F83A F 0.30471(4) 0.76162(9) 0.17996(5) 0.0279(3) Uani 1 1 d . . .
F83B F 0.36003(3) 0.77792(8) 0.25210(6) 0.0291(3) Uani 1 1 d . . .
F84A F 0.31284(4) 0.85717(9) 0.28217(6) 0.0342(3) Uani 1 1 d . . .
F84B F 0.28308(3) 0.72030(10) 0.26754(6) 0.0321(3) Uani 1 1 d . . .
F84C F 0.33826(4) 0.72897(10) 0.33837(6) 0.0332(3) Uani 1 1 d . . .
F85A F 0.45586(4) 0.23522(10) 0.05771(6) 0.0335(3) Uani 1 1 d . . .
F85B F 0.45148(4) 0.39403(10) 0.06960(6) 0.0317(3) Uani 1 1 d . . .
F86A F 0.38624(4) 0.39550(11) -0.03444(6) 0.0371(3) Uani 1 1 d . . .
F86B F 0.38991(4) 0.23721(11) -0.04406(6) 0.0422(3) Uani 1 1 d . . .
F86C F 0.42976(4) 0.33490(12) -0.04819(6) 0.0391(3) Uani 1 1 d . . .
C1 C 0.43383(6) 0.32966(14) 0.38610(9) 0.0223(4) Uani 1 1 d . . .
C2 C 0.44898(5) 0.28462(14) 0.34536(9) 0.0218(4) Uani 1 1 d . . .
C3 C 0.44508(6) 0.18343(14) 0.33356(9) 0.0229(4) Uani 1 1 d . . .
C4 C 0.41910(6) 0.11470(14) 0.34561(9) 0.0247(4) Uani 1 1 d . . .
C5 C 0.38952(6) 0.17881(14) 0.34921(9) 0.0232(4) Uani 1 1 d . . .
C6 C 0.39854(6) 0.27290(14) 0.37412(9) 0.0219(4) Uani 1 1 d . . .
C7 C 0.37112(6) 0.34427(14) 0.36580(9) 0.0214(4) Uani 1 1 d . . .
C8 C 0.38391(5) 0.44356(14) 0.36157(8) 0.0203(4) Uani 1 1 d . . .
C9 C 0.41870(5) 0.43468(14) 0.36585(8) 0.0207(4) Uani 1 1 d . . .
C10 C 0.42770(5) 0.49388(14) 0.32901(9) 0.0204(4) Uani 1 1 d . . .
C11 C 0.44633(5) 0.44980(14) 0.29686(9) 0.0207(4) Uani 1 1 d . . .
C12 C 0.45775(5) 0.34847(14) 0.30651(9) 0.0210(4) Uani 1 1 d . . .
C13 C 0.46269(5) 0.30521(14) 0.25846(9) 0.0218(4) Uani 1 1 d . . .
C14 C 0.46017(5) 0.20052(14) 0.24863(9) 0.0221(4) Uani 1 1 d . . .
C15 C 0.45087(6) 0.14168(14) 0.28506(9) 0.0232(4) Uani 1 1 d . . .
C16 C 0.42636(6) 0.05790(14) 0.25700(9) 0.0239(4) Uani 1 1 d . . .
C17 C 0.40429(6) 0.05052(14) 0.28711(9) 0.0245(4) Uani 1 1 d . . .
C18 C 0.36820(6) 0.02799(14) 0.25386(9) 0.0250(4) Uani 1 1 d . . .
C19 C 0.34094(6) 0.08115(14) 0.26481(10) 0.0247(4) Uani 1 1 d . . .
C20 C 0.35172(6) 0.15468(14) 0.31194(9) 0.0238(4) Uani 1 1 d . . .
C21 C 0.32536(6) 0.22830(14) 0.30335(9) 0.0223(4) Uani 1 1 d . . .
C22 C 0.33521(6) 0.32126(14) 0.33363(9) 0.0216(4) Uani 1 1 d . . .
C23 C 0.30556(5) 0.39906(14) 0.29987(9) 0.0215(4) Uani 1 1 d . . .
C24 C 0.32153(5) 0.49165(13) 0.28609(9) 0.0201(4) Uani 1 1 d . . .
C25 C 0.36005(5) 0.51439(13) 0.32285(9) 0.0196(4) Uani 1 1 d . . .
C26 C 0.37050(5) 0.58029(13) 0.28910(9) 0.0196(4) Uani 1 1 d . . .
C27 C 0.40433(5) 0.57078(13) 0.29183(9) 0.0199(4) Uani 1 1 d . . .
C28 C 0.41135(5) 0.58788(13) 0.23598(9) 0.0202(4) Uani 1 1 d . . .
C29 C 0.43472(5) 0.49670(14) 0.24016(9) 0.0210(4) Uani 1 1 d . . .
C30 C 0.43201(5) 0.44381(14) 0.18768(9) 0.0208(4) Uani 1 1 d . . .
C31 C 0.44926(5) 0.35161(14) 0.19939(9) 0.0214(4) Uani 1 1 d . . .
C32 C 0.43867(5) 0.27199(14) 0.15383(9) 0.0216(4) Uani 1 1 d . . .
C33 C 0.44562(5) 0.18229(14) 0.18259(9) 0.0221(4) Uani 1 1 d . . .
C34 C 0.42667(6) 0.08570(14) 0.15265(9) 0.0235(4) Uani 1 1 d . . .
C35 C 0.41267(6) 0.03633(14) 0.19466(9) 0.0235(4) Uani 1 1 d . . .
C36 C 0.37526(6) 0.01430(14) 0.16018(9) 0.0244(4) Uani 1 1 d . . .
C37 C 0.35328(6) 0.00829(14) 0.18930(10) 0.0254(4) Uani 1 1 d . . .
C38 C 0.31711(6) 0.04974(14) 0.16026(10) 0.0251(4) Uani 1 1 d . . .
C39 C 0.31007(6) 0.09413(14) 0.20800(10) 0.0248(4) Uani 1 1 d . . .
C40 C 0.28740(5) 0.18018(14) 0.19499(10) 0.0240(4) Uani 1 1 d . . .
C41 C 0.29362(6) 0.24101(14) 0.24581(10) 0.0236(4) Uani 1 1 d . . .
C42 C 0.28314(5) 0.34387(14) 0.23907(9) 0.0221(4) Uani 1 1 d . . .
C43 C 0.27047(5) 0.38864(14) 0.18344(9) 0.0214(4) Uani 1 1 d . . .
C44 C 0.27587(5) 0.49914(14) 0.17367(9) 0.0210(4) Uani 1 1 d . . .
C45 C 0.30758(5) 0.54051(13) 0.23184(9) 0.0199(4) Uani 1 1 d . . .
C46 C 0.33651(5) 0.61458(13) 0.23172(9) 0.0201(4) Uani 1 1 d . . .
C47 C 0.34264(5) 0.59205(13) 0.17674(9) 0.0199(4) Uani 1 1 d . . .
C48 C 0.37571(5) 0.57860(13) 0.17909(9) 0.0206(4) Uani 1 1 d . . .
C49 C 0.37202(5) 0.51963(13) 0.12643(9) 0.0207(4) Uani 1 1 d . . .
C50 C 0.39950(5) 0.45748(14) 0.12767(9) 0.0209(4) Uani 1 1 d . . .
C51 C 0.38810(5) 0.37878(14) 0.08452(9) 0.0208(4) Uani 1 1 d . . .
C52 C 0.41193(5) 0.28952(14) 0.08755(9) 0.0217(4) Uani 1 1 d . . .
C53 C 0.38434(5) 0.20333(14) 0.06718(9) 0.0220(4) Uani 1 1 d . . .
C54 C 0.39081(6) 0.11272(14) 0.09634(9) 0.0228(4) Uani 1 1 d . . .
C55 C 0.36163(6) 0.06111(14) 0.10000(9) 0.0235(4) Uani 1 1 d . . .
C56 C 0.32659(6) 0.09948(14) 0.07241(9) 0.0234(4) Uani 1 1 d . . .
C57 C 0.30410(6) 0.09382(14) 0.10327(10) 0.0243(4) Uani 1 1 d . . .
C58 C 0.28330(5) 0.18537(14) 0.09084(9) 0.0231(4) Uani 1 1 d . . .
C59 C 0.27381(5) 0.22705(14) 0.13500(10) 0.0237(4) Uani 1 1 d . . .
C60 C 0.26770(5) 0.33122(14) 0.13132(9) 0.0222(4) Uani 1 1 d . . .
C61 C 0.27762(5) 0.39254(14) 0.09423(9) 0.0214(4) Uani 1 1 d . . .
C62 C 0.28744(5) 0.48878(14) 0.12283(9) 0.0204(4) Uani 1 1 d . . .
C63 C 0.31618(5) 0.53796(13) 0.12329(9) 0.0205(4) Uani 1 1 d . . .
C64 C 0.33491(5) 0.49537(14) 0.09167(9) 0.0207(4) Uani 1 1 d . . .
C65 C 0.32390(5) 0.40606(14) 0.05843(9) 0.0211(4) Uani 1 1 d . . .
C66 C 0.35139(5) 0.35185(14) 0.05208(8) 0.0211(4) Uani 1 1 d . . .
C67 C 0.34868(5) 0.24547(14) 0.04153(8) 0.0213(4) Uani 1 1 d . . .
C68 C 0.32002(5) 0.19395(14) 0.04232(9) 0.0222(4) Uani 1 1 d . . .
C69 C 0.29326(5) 0.24683(14) 0.05382(9) 0.0226(4) Uani 1 1 d . . .
C70 C 0.29402(5) 0.35193(14) 0.05947(9) 0.0214(4) Uani 1 1 d . . .
C71 C 0.46467(6) 0.33519(15) 0.45366(9) 0.0268(4) Uani 1 1 d . . .
C72 C 0.45350(7) 0.35348(17) 0.50475(10) 0.0325(5) Uani 1 1 d . . .
C73 C 0.44008(11) 0.0506(3) 0.4044(2) 0.0237(8) Uani 0.835(3) 1 d P . .
C73A C 0.4283(7) 0.0311(18) 0.4021(13) 0.034(5) Uani 0.165(3) 1 d P . .
C74 C 0.42105(11) -0.0453(2) 0.40866(16) 0.0295(7) Uani 0.835(3) 1 d P . .
C74A C 0.4633(6) -0.0183(17) 0.4186(8) 0.044(5) Uani 0.165(3) 1 d P . .
C75 C 0.28300(6) 0.42003(14) 0.33433(10) 0.0239(4) Uani 1 1 d . . .
C76 C 0.30085(6) 0.48175(16) 0.39378(10) 0.0284(4) Uani 1 1 d . . .
C77 C 0.43085(6) 0.68521(14) 0.23356(9) 0.0230(4) Uani 1 1 d . . .
C78 C 0.46420(6) 0.71660(16) 0.29262(10) 0.0295(4) Uani 1 1 d . . .
C79 C 0.45223(6) 0.01719(15) 0.13945(9) 0.0266(4) Uani 1 1 d . . .
C80 C 0.43580(6) -0.07621(16) 0.10051(10) 0.0294(4) Uani 1 1 d . . .
C81 C 0.24091(6) 0.56216(15) 0.15238(9) 0.0236(4) Uani 1 1 d . . .
C82 C 0.20583(6) 0.52299(16) 0.09872(10) 0.0270(4) Uani 1 1 d . . .
C83 C 0.32883(5) 0.72673(14) 0.23546(9) 0.0221(4) Uani 1 1 d . . .
C84 C 0.31547(6) 0.75852(14) 0.28196(10) 0.0255(4) Uani 1 1 d . . .
C85 C 0.43219(6) 0.30864(15) 0.04905(9) 0.0253(4) Uani 1 1 d . . .
C86 C 0.40900(6) 0.31931(17) -0.02083(10) 0.0295(4) Uani 1 1 d . . .
C87 C 0.26814(10) 0.7755(2) 0.02009(12) 0.0530(8) Uani 1 1 d . . .
H87A H 0.2656 0.8476 0.0108 0.064 Uiso 1 1 calc R . .
H87B H 0.2739 0.7673 0.0638 0.064 Uiso 1 1 calc R . .
C88 C 0.29917(10) 0.7361(2) 0.01129(14) 0.0544(7) Uani 1 1 d . . .
H88A H 0.2940 0.7469 -0.0320 0.065 Uiso 1 1 calc R . .
H88B H 0.3012 0.6635 0.0190 0.065 Uiso 1 1 calc R . .
C89 C 0.33510(11) 0.7849(3) 0.05334(16) 0.0676(9) Uani 1 1 d . . .
H89A H 0.3338 0.8563 0.0444 0.101 Uiso 1 1 calc R . .
H89B H 0.3543 0.7547 0.0464 0.101 Uiso 1 1 calc R . .
H89C H 0.3404 0.7750 0.0963 0.101 Uiso 1 1 calc R . .

loop_
_atom_site_aniso_label
_atom_site_aniso_U_11
_atom_site_aniso_U_22
_atom_site_aniso_U_33
_atom_site_aniso_U_23
_atom_site_aniso_U_13
_atom_site_aniso_U_12
F71A 0.0350(8) 0.0370(7) 0.0231(6) 0.0017(5) 0.0059(6) 0.0168(5)
F71B 0.0278(7) 0.0401(7) 0.0262(7) -0.0039(5) 0.0044(6) -0.0043(5)
F72A 0.0496(10) 0.0705(11) 0.0166(6) -0.0033(6) 0.0031(7) 0.0174(8)
F72B 0.0592(10) 0.0414(8) 0.0272(7) 0.0013(5) 0.0188(7) 0.0232(7)
F72C 0.0647(11) 0.0482(8) 0.0338(7) 0.0067(6) 0.0296(8) 0.0027(7)
F73A 0.0459(18) 0.0270(10) 0.0184(11) 0.0023(7) 0.0068(14) 0.0018(11)
F73B 0.0305(12) 0.0439(12) 0.0396(13) 0.0211(10) 0.0198(11) 0.0133(9)
F73C 0.046(10) 0.038(6) 0.060(9) 0.012(5) 0.017(8) 0.002(7)
F73D 0.063(12) 0.039(8) 0.035(7) -0.006(6) 0.015(10) 0.017(8)
F74A 0.0812(15) 0.0194(8) 0.0344(9) 0.0015(6) 0.0213(10) 0.0001(8)
F74B 0.0359(14) 0.0431(11) 0.0609(15) 0.0227(9) 0.0243(12) 0.0030(9)
F74C 0.0470(11) 0.0305(8) 0.0305(9) 0.0149(6) 0.0159(8) 0.0038(7)
F74D 0.072(8) 0.060(7) 0.056(6) 0.006(5) 0.032(6) 0.038(6)
F74E 0.066(8) 0.068(7) 0.067(8) 0.035(6) 0.032(7) 0.026(6)
F74F 0.044(8) 0.057(7) 0.052(8) 0.001(5) 0.021(7) 0.014(5)
F75A 0.0372(7) 0.0278(6) 0.0372(7) -0.0029(5) 0.0250(7) -0.0072(5)
F75B 0.0229(6) 0.0388(7) 0.0328(7) -0.0006(5) 0.0138(6) 0.0051(5)
F76A 0.0366(8) 0.0447(8) 0.0362(7) -0.0089(6) 0.0253(7) -0.0036(6)
F76B 0.0508(9) 0.0304(7) 0.0439(8) -0.0116(6) 0.0298(8) -0.0113(6)
F76C 0.0314(8) 0.0529(8) 0.0277(7) -0.0063(6) 0.0107(7) 0.0046(6)
F77A 0.0298(7) 0.0207(6) 0.0398(7) 0.0025(5) 0.0169(6) -0.0002(4)
F77B 0.0327(7) 0.0293(6) 0.0298(6) -0.0011(5) 0.0196(6) -0.0049(5)
F78A 0.0225(7) 0.0441(8) 0.0394(8) -0.0027(6) 0.0051(7) -0.0038(5)
F78B 0.0412(8) 0.0374(7) 0.0446(8) -0.0058(6) 0.0173(7) -0.0221(6)
F78C 0.0424(8) 0.0474(8) 0.0305(7) -0.0155(6) 0.0182(7) -0.0160(6)
F79A 0.0394(8) 0.0316(7) 0.0575(9) -0.0064(6) 0.0340(8) -0.0004(5)
F79B 0.0394(9) 0.0536(9) 0.0264(7) -0.0055(6) 0.0027(7) 0.0263(7)
F80A 0.0414(8) 0.0349(7) 0.0373(7) -0.0081(5) 0.0166(7) 0.0127(6)
F80B 0.0925(13) 0.0258(7) 0.0765(11) -0.0075(7) 0.0644(11) -0.0085(7)
F80C 0.0381(8) 0.0467(8) 0.0286(7) -0.0129(6) 0.0051(7) 0.0083(6)
F81A 0.0261(7) 0.0230(6) 0.0409(7) 0.0017(5) 0.0101(6) 0.0045(5)
F81B 0.0261(7) 0.0492(8) 0.0248(6) -0.0048(5) 0.0107(6) 0.0111(5)
F82A 0.0293(7) 0.0517(8) 0.0223(6) -0.0080(5) 0.0051(6) 0.0092(6)
F82B 0.0199(7) 0.0432(7) 0.0327(7) -0.0026(5) 0.0055(6) 0.0105(5)
F82C 0.0243(7) 0.0393(8) 0.0538(9) 0.0062(6) 0.0081(7) -0.0058(5)
F83A 0.0326(7) 0.0235(6) 0.0227(6) 0.0036(4) 0.0085(6) 0.0067(5)
F83B 0.0266(7) 0.0210(5) 0.0393(7) -0.0041(5) 0.0150(6) -0.0048(4)
F84A 0.0453(8) 0.0207(6) 0.0384(7) -0.0039(5) 0.0208(7) 0.0057(5)
F84B 0.0273(7) 0.0345(7) 0.0377(7) -0.0064(5) 0.0178(6) 0.0004(5)
F84C 0.0383(8) 0.0350(7) 0.0215(6) -0.0018(5) 0.0096(6) 0.0071(5)
F85A 0.0320(7) 0.0435(7) 0.0287(7) 0.0037(5) 0.0171(6) 0.0147(5)
F85B 0.0286(7) 0.0392(7) 0.0305(7) -0.0045(5) 0.0162(6) -0.0082(5)
F86A 0.0351(8) 0.0492(8) 0.0296(7) 0.0128(6) 0.0170(7) 0.0147(6)
F86B 0.0510(9) 0.0472(8) 0.0227(6) -0.0054(5) 0.0120(7) -0.0097(7)
F86C 0.0388(8) 0.0586(9) 0.0275(7) 0.0046(6) 0.0217(7) 0.0073(6)
C1 0.0233(10) 0.0232(9) 0.0186(9) 0.0008(7) 0.0079(9) 0.0031(7)
C2 0.0191(10) 0.0251(9) 0.0158(9) -0.0007(7) 0.0035(9) 0.0036(7)
C3 0.0225(10) 0.0260(9) 0.0164(9) 0.0030(7) 0.0055(9) 0.0057(7)
C4 0.0290(11) 0.0219(9) 0.0218(9) 0.0032(7) 0.0105(9) 0.0036(7)
C5 0.0290(11) 0.0218(9) 0.0202(9) 0.0040(7) 0.0125(9) 0.0035(7)
C6 0.0239(10) 0.0246(9) 0.0154(9) 0.0033(7) 0.0074(9) 0.0027(7)
C7 0.0251(10) 0.0218(9) 0.0175(9) 0.0001(6) 0.0100(9) 0.0015(7)
C8 0.0212(10) 0.0221(9) 0.0162(8) -0.0026(6) 0.0074(9) 0.0001(7)
C9 0.0210(10) 0.0233(9) 0.0142(8) -0.0026(6) 0.0050(8) 0.0008(7)
C10 0.0174(10) 0.0225(9) 0.0178(9) -0.0040(6) 0.0051(9) -0.0022(6)
C11 0.0160(9) 0.0239(9) 0.0194(9) -0.0041(7) 0.0057(9) -0.0026(7)
C12 0.0144(9) 0.0269(9) 0.0168(9) -0.0020(7) 0.0029(8) 0.0008(7)
C13 0.0162(9) 0.0265(9) 0.0196(9) -0.0017(7) 0.0057(9) 0.0015(7)
C14 0.0177(10) 0.0259(9) 0.0195(9) -0.0002(7) 0.0057(9) 0.0047(7)
C15 0.0224(10) 0.0230(9) 0.0198(9) 0.0003(7) 0.0059(9) 0.0064(7)
C16 0.0257(11) 0.0194(8) 0.0233(10) 0.0021(7) 0.0084(9) 0.0052(7)
C17 0.0329(12) 0.0173(8) 0.0226(9) 0.0036(7) 0.0121(10) 0.0053(7)
C18 0.0326(11) 0.0157(8) 0.0269(10) 0.0022(7) 0.0139(10) 0.0015(7)
C19 0.0293(11) 0.0186(8) 0.0287(10) 0.0021(7) 0.0155(10) -0.0017(7)
C20 0.0300(11) 0.0203(9) 0.0232(9) 0.0030(7) 0.0140(10) -0.0002(7)
C21 0.0254(11) 0.0209(9) 0.0233(9) 0.0009(7) 0.0136(9) -0.0020(7)
C22 0.0262(11) 0.0203(8) 0.0211(9) 0.0013(7) 0.0133(9) 0.0006(7)
C23 0.0215(10) 0.0217(9) 0.0225(9) -0.0006(7) 0.0111(9) 0.0001(7)
C24 0.0188(10) 0.0207(8) 0.0209(9) -0.0029(6) 0.0094(9) 0.0001(6)
C25 0.0200(10) 0.0199(8) 0.0180(9) -0.0041(6) 0.0080(9) -0.0008(6)
C26 0.0193(10) 0.0179(8) 0.0181(9) -0.0035(6) 0.0057(8) -0.0009(6)
C27 0.0200(10) 0.0200(8) 0.0182(9) -0.0032(6) 0.0075(9) -0.0026(6)
C28 0.0189(10) 0.0203(8) 0.0202(9) -0.0019(6) 0.0079(9) -0.0021(6)
C29 0.0176(9) 0.0217(9) 0.0230(9) -0.0027(7) 0.0089(9) -0.0025(6)
C30 0.0174(10) 0.0241(9) 0.0212(9) -0.0006(7) 0.0092(9) -0.0017(7)
C31 0.0168(9) 0.0260(9) 0.0210(9) -0.0022(7) 0.0083(9) -0.0008(7)
C32 0.0180(10) 0.0268(9) 0.0192(9) -0.0030(7) 0.0078(9) 0.0015(7)
C33 0.0172(10) 0.0270(9) 0.0203(9) -0.0024(7) 0.0069(9) 0.0038(7)
C34 0.0248(11) 0.0227(9) 0.0212(9) -0.0019(7) 0.0090(9) 0.0041(7)
C35 0.0277(11) 0.0185(8) 0.0229(9) -0.0004(7) 0.0105(9) 0.0043(7)
C36 0.0287(11) 0.0173(8) 0.0249(10) -0.0025(7) 0.0104(10) 0.0020(7)
C37 0.0318(11) 0.0154(8) 0.0293(10) -0.0016(7) 0.0141(10) -0.0005(7)
C38 0.0280(11) 0.0172(8) 0.0305(10) -0.0044(7) 0.0139(10) -0.0053(7)
C39 0.0272(11) 0.0194(9) 0.0301(11) -0.0023(7) 0.0150(10) -0.0053(7)
C40 0.0204(10) 0.0223(9) 0.0295(10) -0.0027(7) 0.0117(9) -0.0052(7)
C41 0.0230(10) 0.0218(9) 0.0297(10) -0.0005(7) 0.0153(10) -0.0043(7)
C42 0.0196(10) 0.0232(9) 0.0260(10) -0.0025(7) 0.0127(9) -0.0024(7)
C43 0.0158(9) 0.0224(9) 0.0256(10) -0.0027(7) 0.0091(9) -0.0010(6)
C44 0.0168(10) 0.0221(9) 0.0212(9) -0.0017(7) 0.0064(9) 0.0002(6)
C45 0.0178(9) 0.0202(8) 0.0208(9) -0.0020(7) 0.0080(9) 0.0009(6)
C46 0.0196(10) 0.0188(8) 0.0202(9) -0.0007(6) 0.0077(9) 0.0003(6)
C47 0.0220(10) 0.0158(8) 0.0199(9) 0.0013(6) 0.0078(9) 0.0013(6)
C48 0.0229(10) 0.0179(8) 0.0208(9) 0.0007(6) 0.0097(9) -0.0012(6)
C49 0.0227(10) 0.0206(8) 0.0189(9) 0.0016(6) 0.0096(9) -0.0004(7)
C50 0.0207(10) 0.0223(9) 0.0201(9) 0.0013(7) 0.0098(9) -0.0009(7)
C51 0.0205(10) 0.0244(9) 0.0165(9) 0.0016(7) 0.0076(9) 0.0014(7)
C52 0.0213(10) 0.0250(9) 0.0180(9) -0.0011(7) 0.0083(9) 0.0023(7)
C53 0.0214(10) 0.0262(9) 0.0162(9) -0.0035(7) 0.0067(9) 0.0022(7)
C54 0.0231(10) 0.0243(9) 0.0185(9) -0.0038(7) 0.0073(9) 0.0031(7)
C55 0.0263(11) 0.0207(9) 0.0204(9) -0.0054(7) 0.0080(9) 0.0012(7)
C56 0.0243(11) 0.0212(9) 0.0214(9) -0.0070(7) 0.0077(9) -0.0020(7)
C57 0.0230(10) 0.0204(9) 0.0267(10) -0.0064(7) 0.0089(9) -0.0042(7)
C58 0.0169(10) 0.0236(9) 0.0240(10) -0.0057(7) 0.0054(9) -0.0039(7)
C59 0.0186(10) 0.0237(9) 0.0270(10) -0.0050(7) 0.0090(9) -0.0049(7)
C60 0.0152(9) 0.0247(9) 0.0234(10) -0.0030(7) 0.0061(9) -0.0011(7)
C61 0.0144(9) 0.0249(9) 0.0189(9) -0.0012(7) 0.0025(9) 0.0015(7)
C62 0.0167(9) 0.0218(9) 0.0180(9) 0.0009(6) 0.0040(8) 0.0038(6)
C63 0.0208(10) 0.0195(8) 0.0174(9) 0.0015(6) 0.0056(9) 0.0028(7)
C64 0.0210(10) 0.0212(8) 0.0175(9) 0.0026(6) 0.0069(9) 0.0014(7)
C65 0.0187(10) 0.0244(9) 0.0148(8) 0.0013(6) 0.0030(8) 0.0028(7)
C66 0.0225(10) 0.0243(9) 0.0151(8) 0.0003(6) 0.0073(9) 0.0008(7)
C67 0.0219(10) 0.0245(9) 0.0140(8) -0.0017(6) 0.0052(9) 0.0029(7)
C68 0.0198(10) 0.0256(9) 0.0153(9) -0.0050(7) 0.0030(9) 0.0006(7)
C69 0.0167(10) 0.0264(9) 0.0177(9) -0.0040(7) 0.0018(9) -0.0003(7)
C70 0.0180(10) 0.0240(9) 0.0162(9) -0.0015(6) 0.0027(8) 0.0022(7)
C71 0.0273(11) 0.0268(10) 0.0209(10) 0.0015(7) 0.0064(10) 0.0077(8)
C72 0.0372(13) 0.0345(11) 0.0205(10) 0.0024(8) 0.0088(11) 0.0102(9)
C73 0.029(2) 0.0199(18) 0.0247(16) 0.0040(12) 0.0143(19) 0.0015(14)
C73A 0.039(15) 0.030(12) 0.028(9) 0.004(7) 0.012(11) -0.007(8)
C74 0.035(2) 0.0256(15) 0.0277(17) 0.0057(10) 0.0137(17) 0.0018(13)
C74A 0.035(11) 0.056(12) 0.024(8) -0.001(8) -0.001(8) 0.029(9)
C75 0.0228(10) 0.0245(9) 0.0260(10) 0.0001(7) 0.0125(9) -0.0011(7)
C76 0.0273(11) 0.0324(10) 0.0302(11) -0.0036(8) 0.0173(10) -0.0010(8)
C77 0.0239(10) 0.0234(9) 0.0242(10) -0.0009(7) 0.0132(9) -0.0018(7)
C78 0.0285(12) 0.0308(10) 0.0307(11) -0.0047(8) 0.0148(11) -0.0077(8)
C79 0.0251(11) 0.0288(10) 0.0208(10) -0.0019(7) 0.0062(10) 0.0064(8)
C80 0.0356(13) 0.0267(10) 0.0283(11) -0.0021(8) 0.0169(11) 0.0041(8)
C81 0.0213(10) 0.0265(9) 0.0221(10) -0.0018(7) 0.0093(9) 0.0024(7)
C82 0.0211(11) 0.0309(10) 0.0264(10) -0.0005(8) 0.0086(10) 0.0036(8)
C83 0.0207(10) 0.0210(9) 0.0213(9) 0.0005(7) 0.0068(9) -0.0001(7)
C84 0.0279(11) 0.0213(9) 0.0248(10) -0.0022(7) 0.0099(10) 0.0021(7)
C85 0.0247(11) 0.0285(10) 0.0239(10) -0.0007(7) 0.0122(10) 0.0030(7)
C86 0.0304(12) 0.0369(11) 0.0236(10) 0.0019(8) 0.0144(10) 0.0016(8)
C87 0.080(2) 0.0433(14) 0.0312(13) 0.0028(10) 0.0211(15) -0.0089(14)
C88 0.070(2) 0.0411(14) 0.0421(15) 0.0131(11) 0.0171(16) 0.0003(13)
C89 0.067(2) 0.064(2) 0.0519(19) 0.0192(15) 0.0104(19) -0.0069(17)

loop_
_atom_type_symbol
_atom_type_description
_atom_type_scat_dispersion_real
_atom_type_scat_dispersion_imag
_atom_type_scat_source
C C 0.0033 0.0016 'International Tables Vol C Tables 4.2.6.8 and 6.1.1.4'
H H 0.0000 0.0000 'International Tables Vol C Tables 4.2.6.8 and 6.1.1.4'
F F 0.0171 0.0103 'International Tables Vol C Tables 4.2.6.8 and 6.1.1.4'

loop_
_geom_angle_atom_site_label_1
_geom_angle_atom_site_label_2
_geom_angle_atom_site_label_3
_geom_angle
_geom_angle_site_symmetry_1
_geom_angle_site_symmetry_3
_geom_angle_publ_flag
F73D F73A C73 82(2) . . ?
F73D F73A C73A 62(2) . . ?
C73 F73A C73A 20.5(8) . . ?
C74A F73B F74F 103.5(16) . . ?
C74A F73B C73 67.3(12) . . ?
F74F F73B C73 111.3(8) . . ?
C74A F73B F74D 66.0(14) . . ?
F74F F73B F74D 136.4(9) . . ?
C73 F73B F74D 103.2(6) . . ?
C74A F73B C73A 55.9(15) . . ?
F74F F73B C73A 117.3(11) . . ?
C73 F73B C73A 12.7(9) . . ?
F74D F73B C73A 92.4(10) . . ?
F74B F73C C74 129(2) . . ?
F74B F73C C73A 122(2) . . ?
C74 F73C C73A 54.9(15) . . ?
F74B F73C F74A 144.2(15) . . ?
C74 F73C F74A 59.3(11) . . ?
C73A F73C F74A 91.5(15) . . ?
F74B F73C C73 125.8(15) . . ?
C74 F73C C73 53.2(9) . . ?
C73A F73C C73 3.5(13) . . ?
F74A F73C C73 88.0(9) . . ?
F73A F73D C73A 96(3) . . ?
F73A F73D C73 74(2) . . ?
C73A F73D C73 22.5(9) . . ?
C74 F74A F73C 30.0(6) . . ?
F73C F74B C74 26.6(13) . . ?
F73C F74B C73A 38.4(14) . . ?
C74 F74B C73A 36.6(9) . . ?
F74E F74C C74 95.4(6) . . ?
C74A F74D F73B 32.2(13) . . ?
F74C F74E C74A 104.4(12) . . ?
F74C F74E C74 45.4(4) . . ?
C74A F74E C74 61.6(10) . . ?
F73B F74F C74A 34.5(11) . . ?
F73B F74F C73 42.4(6) . . ?
C74A F74F C73 42.7(8) . . ?
C2 C1 C9 112.68(15) . . ?
C2 C1 C6 108.65(16) . . ?
C9 C1 C6 100.24(15) . . ?
C2 C1 C71 108.88(16) . . ?
C9 C1 C71 108.34(16) . . ?
C6 C1 C71 117.93(16) . . ?
C3 C2 C12 119.12(17) . . ?
C3 C2 C1 118.75(17) . . ?
C12 C2 C1 119.89(16) . . ?
C2 C3 C15 120.68(18) . . ?
C2 C3 C4 124.81(17) . . ?
C15 C3 C4 108.82(17) . . ?
C17 C4 C5 112.22(17) . . ?
C17 C4 C3 100.02(15) . . ?
C5 C4 C3 108.94(15) . . ?
C17 C4 C73 111.4(2) . . ?
C5 C4 C73 112.4(2) . . ?
C3 C4 C73 111.1(2) . . ?
C17 C4 C73A 103.5(9) . . ?
C5 C4 C73A 102.3(10) . . ?
C3 C4 C73A 129.6(9) . . ?
C73 C4 C73A 18.5(8) . . ?
C6 C5 C20 118.71(18) . . ?
C6 C5 C4 118.42(19) . . ?
C20 C5 C4 120.42(17) . . ?
C5 C6 C7 120.89(19) . . ?
C5 C6 C1 125.00(17) . . ?
C7 C6 C1 108.69(16) . . ?
C22 C7 C6 121.35(18) . . ?
C22 C7 C8 120.31(17) . . ?
C6 C7 C8 109.22(17) . . ?
C25 C8 C9 119.88(17) . . ?
C25 C8 C7 120.39(17) . . ?
C9 C8 C7 108.30(16) . . ?
C10 C9 C8 118.84(17) . . ?
C10 C9 C1 123.27(17) . . ?
C8 C9 C1 110.98(16) . . ?
C9 C10 C27 121.69(17) . . ?
C9 C10 C11 119.34(17) . . ?
C27 C10 C11 109.07(16) . . ?
C29 C11 C12 122.29(17) . . ?
C29 C11 C10 109.00(17) . . ?
C12 C11 C10 121.17(17) . . ?
C13 C12 C11 114.92(17) . . ?
C13 C12 C2 118.77(17) . . ?
C11 C12 C2 120.64(16) . . ?
C12 C13 C14 121.42(17) . . ?
C12 C13 C31 121.58(17) . . ?
C14 C13 C31 107.21(16) . . ?
C15 C14 C13 118.71(17) . . ?
C15 C14 C33 121.54(18) . . ?
C13 C14 C33 108.26(17) . . ?
C14 C15 C3 121.19(18) . . ?
C14 C15 C16 118.89(18) . . ?
C3 C15 C16 110.12(17) . . ?
C35 C16 C17 121.11(19) . . ?
C35 C16 C15 121.41(18) . . ?
C17 C16 C15 106.80(17) . . ?
C18 C17 C16 120.05(18) . . ?
C18 C17 C4 122.45(18) . . ?
C16 C17 C4 111.41(18) . . ?
C17 C18 C37 119.73(18) . . ?
C17 C18 C19 120.84(18) . . ?
C37 C18 C19 108.15(18) . . ?
C39 C19 C20 121.28(18) . . ?
C39 C19 C18 108.27(17) . . ?
C20 C19 C18 120.19(19) . . ?
C21 C20 C19 115.38(19) . . ?
C21 C20 C5 118.71(18) . . ?
C19 C20 C5 120.78(18) . . ?
C22 C21 C20 121.31(19) . . ?
C22 C21 C41 108.93(17) . . ?
C20 C21 C41 122.07(18) . . ?
C7 C22 C21 118.60(18) . . ?
C7 C22 C23 123.49(17) . . ?
C21 C22 C23 110.57(17) . . ?
C24 C23 C42 108.30(15) . . ?
C24 C23 C22 110.50(16) . . ?
C42 C23 C22 99.96(15) . . ?
C24 C23 C75 114.10(15) . . ?
C42 C23 C75 111.33(16) . . ?
C22 C23 C75 111.71(15) . . ?
C45 C24 C25 110.92(16) . . ?
C45 C24 C23 125.56(18) . . ?
C25 C24 C23 120.12(17) . . ?
C8 C25 C26 120.93(17) . . ?
C8 C25 C24 120.94(17) . . ?
C26 C25 C24 108.50(16) . . ?
C27 C26 C25 119.66(17) . . ?
C27 C26 C46 124.18(16) . . ?
C25 C26 C46 108.69(16) . . ?
C26 C27 C10 118.63(17) . . ?
C26 C27 C28 123.15(17) . . ?
C10 C27 C28 108.78(15) . . ?
C48 C28 C29 108.74(15) . . ?
C48 C28 C27 107.44(15) . . ?
C29 C28 C27 101.21(15) . . ?
C48 C28 C77 110.22(16) . . ?
C29 C28 C77 110.30(15) . . ?
C27 C28 C77 118.32(15) . . ?
C11 C29 C30 121.25(17) . . ?
C11 C29 C28 110.26(16) . . ?
C30 C29 C28 123.44(18) . . ?
C31 C30 C29 115.96(18) . . ?
C31 C30 C50 117.64(17) . . ?
C29 C30 C50 119.24(17) . . ?
C30 C31 C13 121.35(17) . . ?
C30 C31 C32 123.23(19) . . ?
C13 C31 C32 107.02(16) . . ?
C33 C32 C31 109.71(17) . . ?
C33 C32 C52 124.96(18) . . ?
C31 C32 C52 121.50(17) . . ?
C32 C33 C14 107.77(17) . . ?
C32 C33 C34 124.62(18) . . ?
C14 C33 C34 122.34(17) . . ?
C33 C34 C54 107.77(16) . . ?
C33 C34 C35 108.50(15) . . ?
C54 C34 C35 100.89(16) . . ?
C33 C34 C79 110.68(17) . . ?
C54 C34 C79 115.52(16) . . ?
C35 C34 C79 112.89(16) . . ?
C16 C35 C36 118.65(18) . . ?
C16 C35 C34 123.35(18) . . ?
C36 C35 C34 109.91(17) . . ?
C37 C36 C35 120.40(18) . . ?
C37 C36 C55 119.90(19) . . ?
C35 C36 C55 108.80(17) . . ?
C36 C37 C18 119.87(19) . . ?
C36 C37 C38 120.33(18) . . ?
C18 C37 C38 107.23(17) . . ?
C57 C38 C37 119.91(18) . . ?
C57 C38 C39 120.36(18) . . ?
C37 C38 C39 108.14(18) . . ?
C19 C39 C40 122.01(18) . . ?
C19 C39 C38 108.21(18) . . ?
C40 C39 C38 120.48(19) . . ?
C41 C40 C39 115.91(19) . . ?
C41 C40 C59 117.94(17) . . ?
C39 C40 C59 119.07(18) . . ?
C40 C41 C21 120.71(18) . . ?
C40 C41 C42 122.29(19) . . ?
C21 C41 C42 108.82(17) . . ?
C43 C42 C41 120.04(18) . . ?
C43 C42 C23 122.81(17) . . ?
C41 C42 C23 109.64(17) . . ?
C42 C43 C60 118.99(17) . . ?
C42 C43 C44 124.64(17) . . ?
C60 C43 C44 109.64(16) . . ?
C62 C44 C45 109.15(15) . . ?
C62 C44 C43 99.28(14) . . ?
C45 C44 C43 109.33(16) . . ?
C62 C44 C81 111.92(15) . . ?
C45 C44 C81 112.87(15) . . ?
C43 C44 C81 113.42(15) . . ?
C24 C45 C44 122.30(17) . . ?
C24 C45 C46 109.10(16) . . ?
C44 C45 C46 124.40(16) . . ?
C47 C46 C26 106.94(15) . . ?
C47 C46 C83 111.77(15) . . ?
C26 C46 C83 111.46(15) . . ?
C47 C46 C45 108.64(15) . . ?
C26 C46 C45 101.24(14) . . ?
C83 C46 C45 115.98(15) . . ?
C48 C47 C63 107.71(16) . . ?
C48 C47 C46 124.72(18) . . ?
C63 C47 C46 122.05(16) . . ?
C47 C48 C49 109.88(17) . . ?
C47 C48 C28 125.24(17) . . ?
C49 C48 C28 121.41(17) . . ?
C50 C49 C64 121.92(17) . . ?
C50 C49 C48 123.31(18) . . ?
C64 C49 C48 107.34(16) . . ?
C49 C50 C51 115.95(18) . . ?
C49 C50 C30 117.34(17) . . ?
C51 C50 C30 119.18(17) . . ?
C66 C51 C50 121.23(17) . . ?
C66 C51 C52 109.66(16) . . ?
C50 C51 C52 124.06(18) . . ?
C32 C52 C51 108.42(15) . . ?
C32 C52 C53 107.64(15) . . ?
C51 C52 C53 101.63(15) . . ?
C32 C52 C85 109.93(16) . . ?
C51 C52 C85 111.20(15) . . ?
C53 C52 C85 117.45(15) . . ?
C54 C53 C67 119.51(18) . . ?
C54 C53 C52 123.92(18) . . ?
C67 C53 C52 108.18(16) . . ?
C53 C54 C55 119.37(18) . . ?
C53 C54 C34 123.48(18) . . ?
C55 C54 C34 109.33(17) . . ?
C56 C55 C54 121.20(18) . . ?
C56 C55 C36 118.97(18) . . ?
C54 C55 C36 108.88(18) . . ?
C55 C56 C68 119.19(18) . . ?
C55 C56 C57 120.75(18) . . ?
C68 C56 C57 107.33(17) . . ?
C38 C57 C56 120.13(19) . . ?
C38 C57 C58 119.70(18) . . ?
C56 C57 C58 108.19(17) . . ?
C69 C58 C59 121.23(17) . . ?
C69 C58 C57 107.74(17) . . ?
C59 C58 C57 121.36(18) . . ?
C60 C59 C58 116.38(18) . . ?
C60 C59 C40 117.89(17) . . ?
C58 C59 C40 118.73(18) . . ?
C59 C60 C61 121.11(17) . . ?
C59 C60 C43 122.03(18) . . ?
C61 C60 C43 108.91(16) . . ?
C60 C61 C70 121.34(17) . . ?
C60 C61 C62 108.19(16) . . ?
C70 C61 C62 121.95(17) . . ?
C63 C62 C61 119.51(17) . . ?
C63 C62 C44 123.48(17) . . ?
C61 C62 C44 110.58(16) . . ?
C62 C63 C64 119.45(17) . . ?
C62 C63 C47 123.23(17) . . ?
C64 C63 C47 107.79(16) . . ?
C65 C64 C49 121.35(17) . . ?
C65 C64 C63 122.38(17) . . ?
C49 C64 C63 107.20(16) . . ?
C64 C65 C66 115.81(18) . . ?
C64 C65 C70 118.23(17) . . ?
C66 C65 C70 118.96(17) . . ?
C51 C66 C65 121.74(17) . . ?
C51 C66 C67 109.26(17) . . ?
C65 C66 C67 121.57(18) . . ?
C68 C67 C53 121.38(18) . . ?
C68 C67 C66 119.16(17) . . ?
C53 C67 C66 109.32(17) . . ?
C67 C68 C56 119.19(18) . . ?
C67 C68 C69 119.98(17) . . ?
C56 C68 C69 108.48(17) . . ?
C70 C69 C58 121.13(17) . . ?
C70 C69 C68 121.38(18) . . ?
C58 C69 C68 108.26(17) . . ?
C69 C70 C61 116.43(17) . . ?
C69 C70 C65 118.58(17) . . ?
C61 C70 C65 118.00(17) . . ?
F71A C71 F71B 106.21(17) . . ?
F71A C71 C72 106.63(16) . . ?
F71B C71 C72 106.72(17) . . ?
F71A C71 C1 111.65(16) . . ?
F71B C71 C1 107.74(16) . . ?
C72 C71 C1 117.26(18) . . ?
F72A C72 F72B 108.65(19) . . ?
F72A C72 F72C 108.59(19) . . ?
F72B C72 F72C 107.7(2) . . ?
F72A C72 C71 110.4(2) . . ?
F72B C72 C71 110.72(17) . . ?
F72C C72 C71 110.64(18) . . ?
C73A C73 C74A 103(4) . . ?
C73A C73 F73A 98(3) . . ?
C74A C73 F73A 108.6(9) . . ?
C73A C73 F73B 134(4) . . ?
C74A C73 F73B 33.2(13) . . ?
F73A C73 F73B 108.2(4) . . ?
C73A C73 F73D 74(3) . . ?
C74A C73 F73D 118.3(13) . . ?
F73A C73 F73D 24.5(7) . . ?
F73B C73 F73D 129.4(9) . . ?
C73A C73 C74 29(3) . . ?
C74A C73 C74 73.9(13) . . ?
F73A C73 C74 105.2(3) . . ?
F73B C73 C74 105.9(4) . . ?
F73D C73 C74 86.1(8) . . ?
C73A C73 C4 94(4) . . ?
C74A C73 C4 133.7(10) . . ?
F73A C73 C4 111.2(3) . . ?
F73B C73 C4 110.0(3) . . ?
F73D C73 C4 107.7(10) . . ?
C74 C73 C4 115.9(3) . . ?
C73A C73 F74F 142(4) . . ?
C74A C73 F74F 43.6(12) . . ?
F73A C73 F74F 81.9(5) . . ?
F73B C73 F74F 26.3(4) . . ?
F73D C73 F74F 103.7(9) . . ?
C74 C73 F74F 114.0(5) . . ?
C4 C73 F74F 121.8(4) . . ?
C73A C73 F73C 9(3) . . ?
C74A C73 F73C 96.1(14) . . ?
F73A C73 F73C 105.9(6) . . ?
F73B C73 F73C 125.9(6) . . ?
F73D C73 F73C 82.2(9) . . ?
C74 C73 F73C 23.6(4) . . ?
C4 C73 F73C 94.8(5) . . ?
F74F C73 F73C 137.5(7) . . ?
C73 C73A C74 138(5) . . ?
C73 C73A F73D 84(3) . . ?
C74 C73A F73D 110(2) . . ?
C73 C73A F73C 168(4) . . ?
C74 C73A F73C 34.9(9) . . ?
F73D C73A F73C 108(2) . . ?
C73 C73A C74A 57(3) . . ?
C74 C73A C74A 81(2) . . ?
F73D C73A C74A 108(2) . . ?
F73C C73A C74A 114(2) . . ?
C73 C73A F73A 62(3) . . ?
C74 C73A F73A 122(2) . . ?
F73D C73A F73A 22.5(8) . . ?
F73C C73A F73A 129(2) . . ?
C74A C73A F73A 90.3(16) . . ?
C73 C73A C4 67(3) . . ?
C74 C73A C4 140(2) . . ?
F73D C73A C4 103.1(18) . . ?
F73C C73A C4 113.0(19) . . ?
C74A C73A C4 110.3(17) . . ?
F73A C73A C4 96.9(13) . . ?
C73 C73A F73B 34(3) . . ?
C74 C73A F73B 105(2) . . ?
F73D C73A F73B 104.9(17) . . ?
F73C C73A F73B 135(2) . . ?
C74A C73A F73B 24.9(11) . . ?
F73A C73A F73B 83.1(11) . . ?
C4 C73A F73B 87.5(11) . . ?
C73 C73A F74B 173(4) . . ?
C74 C73A F74B 46.6(9) . . ?
F73D C73A F74B 89.7(15) . . ?
F73C C73A F74B 19.3(8) . . ?
C74A C73A F74B 127.5(19) . . ?
F73A C73A F74B 111.8(15) . . ?
C4 C73A F74B 113.2(16) . . ?
F73B C73A F74B 151.7(16) . . ?
F73C C74 C73A 90.2(18) . . ?
F73C C74 F74A 90.7(12) . . ?
C73A C74 F74A 117.0(14) . . ?
F73C C74 F74C 131.4(13) . . ?
C73A C74 F74C 117.5(14) . . ?
F74A C74 F74C 107.7(2) . . ?
F73C C74 F74B 24.7(13) . . ?
C73A C74 F74B 96.8(15) . . ?
F74A C74 F74B 108.5(3) . . ?
F74C C74 F74B 108.2(2) . . ?
F73C C74 C73 103.2(10) . . ?
C73A C74 C73 13.5(15) . . ?
F74A C74 C73 112.4(3) . . ?
F74C C74 C73 109.8(3) . . ?
F74B C74 C73 110.2(3) . . ?
F73C C74 C74A 144.3(13) . . ?
C73A C74 C74A 59.2(16) . . ?
F74A C74 C74A 88.2(6) . . ?
F74C C74 C74A 82.3(7) . . ?
F74B C74 C74A 155.6(7) . . ?
C73 C74 C74A 45.7(7) . . ?
F73C C74 F74E 170.5(13) . . ?
C73A C74 F74E 96.7(15) . . ?
F74A C74 F74E 91.9(5) . . ?
F74C C74 F74E 39.2(4) . . ?
F74B C74 F74E 146.8(4) . . ?
C73 C74 F74E 84.2(5) . . ?
C74A C74 F74E 45.0(8) . . ?
F73B C74A C73 79.5(16) . . ?
F73B C74A F74F 41.9(15) . . ?
C73 C74A F74F 93.7(17) . . ?
F73B C74A F74D 81.9(19) . . ?
C73 C74A F74D 114.8(14) . . ?
F74F C74A F74D 111(2) . . ?
F73B C74A F74E 147(2) . . ?
C73 C74A F74E 120.5(18) . . ?
F74F C74A F74E 106.7(14) . . ?
F74D C74A F74E 108.5(17) . . ?
F73B C74A C73A 99.2(19) . . ?
C73 C74A C73A 20.7(8) . . ?
F74F C74A C73A 112.8(17) . . ?
F74D C74A C73A 111.8(17) . . ?
F74E C74A C73A 105(2) . . ?
F73B C74A C74 137.1(17) . . ?
C73 C74A C74 60.4(9) . . ?
F74F C74A C74 145.7(13) . . ?
F74D C74A C74 100.5(15) . . ?
F74E C74A C74 73.5(15) . . ?
C73A C74A C74 39.7(10) . . ?
F75A C75 F75B 107.31(16) . . ?
F75A C75 C76 107.22(16) . . ?
F75B C75 C76 105.80(16) . . ?
F75A C75 C23 108.81(15) . . ?
F75B C75 C23 109.71(16) . . ?
C76 C75 C23 117.53(16) . . ?
F76B C76 F76C 108.57(18) . . ?
F76B C76 F76A 107.99(17) . . ?
F76C C76 F76A 108.22(17) . . ?
F76B C76 C75 110.93(17) . . ?
F76C C76 C75 111.18(17) . . ?
F76A C76 C75 109.86(17) . . ?
F77A C77 F77B 106.81(15) . . ?
F77A C77 C78 106.19(16) . . ?
F77B C77 C78 107.46(16) . . ?
F77A C77 C28 110.87(16) . . ?
F77B C77 C28 107.72(15) . . ?
C78 C77 C28 117.30(17) . . ?
F78C C78 F78B 108.49(17) . . ?
F78C C78 F78A 108.46(19) . . ?
F78B C78 F78A 108.38(18) . . ?
F78C C78 C77 110.67(17) . . ?
F78B C78 C77 110.06(18) . . ?
F78A C78 C77 110.71(17) . . ?
F79A C79 F79B 107.16(18) . . ?
F79A C79 C80 105.74(16) . . ?
F79B C79 C80 107.03(17) . . ?
F79A C79 C34 110.07(16) . . ?
F79B C79 C34 108.80(16) . . ?
C80 C79 C34 117.54(18) . . ?
F80B C80 F80C 108.3(2) . . ?
F80B C80 F80A 108.55(18) . . ?
F80C C80 F80A 108.06(17) . . ?
F80B C80 C79 111.02(17) . . ?
F80C C80 C79 111.00(17) . . ?
F80A C80 C79 109.83(19) . . ?
F81A C81 F81B 107.89(16) . . ?
F81A C81 C82 106.06(16) . . ?
F81B C81 C82 105.54(16) . . ?
F81A C81 C44 108.67(15) . . ?
F81B C81 C44 109.81(16) . . ?
C82 C81 C44 118.39(16) . . ?
F82C C82 F82B 108.26(17) . . ?
F82C C82 F82A 108.50(18) . . ?
F82B C82 F82A 107.71(17) . . ?
F82C C82 C81 111.93(18) . . ?
F82B C82 C81 109.59(17) . . ?
F82A C82 C81 110.73(17) . . ?
F83A C83 F83B 107.05(15) . . ?
F83A C83 C84 107.02(16) . . ?
F83B C83 C84 105.04(15) . . ?
F83A C83 C46 110.89(15) . . ?
F83B C83 C46 108.35(15) . . ?
C84 C83 C46 117.88(15) . . ?
F84C C84 F84A 108.37(16) . . ?
F84C C84 F84B 108.30(17) . . ?
F84A C84 F84B 108.10(17) . . ?
F84C C84 C83 110.91(16) . . ?
F84A C84 C83 109.74(16) . . ?
F84B C84 C83 111.33(16) . . ?
F85A C85 F85B 107.24(17) . . ?
F85A C85 C86 106.59(16) . . ?
F85B C85 C86 107.21(17) . . ?
F85A C85 C52 110.39(16) . . ?
F85B C85 C52 108.07(15) . . ?
C86 C85 C52 116.91(17) . . ?
F86B C86 F86A 108.39(19) . . ?
F86B C86 F86C 108.41(17) . . ?
F86A C86 F86C 107.82(17) . . ?
F86B C86 C85 110.26(17) . . ?
F86A C86 C85 111.23(17) . . ?
F86C C86 C85 110.64(18) . . ?
C88 C87 C87 114.3(3) . 7_565 ?
C87 C88 C89 113.3(3) . . ?

loop_
_geom_bond_atom_site_label_1
_geom_bond_atom_site_label_2
_geom_bond_distance
_geom_bond_site_symmetry_2
_geom_bond_publ_flag
F71A C71 1.347(2) . ?
F71B C71 1.357(3) . ?
F72A C72 1.314(3) . ?
F72B C72 1.326(3) . ?
F72C C72 1.329(3) . ?
F73A F73D 0.581(17) . ?
F73A C73 1.345(6) . ?
F73A C73A 1.51(2) . ?
F73B C74A 0.75(3) . ?
F73B F74F 0.887(14) . ?
F73B C73 1.352(4) . ?
F73B F74D 1.399(12) . ?
F73B C73A 1.76(3) . ?
F73C F74B 0.718(16) . ?
F73C C74 0.770(15) . ?
F73C C73A 1.35(3) . ?
F73C F74A 1.539(16) . ?
F73C C73 1.874(16) . ?
F73D C73A 1.34(3) . ?
F73D C73 1.39(2) . ?
F74A C74 1.323(4) . ?
F74B C74 1.342(4) . ?
F74B C73A 1.83(2) . ?
F74C F74E 1.178(12) . ?
F74C C74 1.329(4) . ?
F74D C74A 1.29(2) . ?
F74E C74A 1.37(3) . ?
F74E C74 1.857(13) . ?
F74F C74A 1.29(3) . ?
F74F C73 1.867(15) . ?
F75A C75 1.349(2) . ?
F75B C75 1.351(2) . ?
F76A C76 1.337(2) . ?
F76B C76 1.326(3) . ?
F76C C76 1.328(3) . ?
F77A C77 1.348(2) . ?
F77B C77 1.358(2) . ?
F78A C78 1.331(3) . ?
F78B C78 1.328(2) . ?
F78C C78 1.327(2) . ?
F79A C79 1.346(3) . ?
F79B C79 1.345(3) . ?
F80A C80 1.327(2) . ?
F80B C80 1.319(3) . ?
F80C C80 1.325(3) . ?
F81A C81 1.347(2) . ?
F81B C81 1.350(2) . ?
F82A C82 1.332(2) . ?
F82B C82 1.331(2) . ?
F82C C82 1.326(3) . ?
F83A C83 1.349(2) . ?
F83B C83 1.357(2) . ?
F84A C84 1.330(2) . ?
F84B C84 1.331(2) . ?
F84C C84 1.326(2) . ?
F85A C85 1.341(2) . ?
F85B C85 1.358(2) . ?
F86A C86 1.330(3) . ?
F86B C86 1.325(3) . ?
F86C C86 1.331(2) . ?
C1 C2 1.528(3) . ?
C1 C9 1.532(3) . ?
C1 C6 1.559(3) . ?
C1 C71 1.561(3) . ?
C2 C3 1.384(3) . ?
C2 C12 1.446(3) . ?
C3 C15 1.430(3) . ?
C3 C4 1.551(3) . ?
C4 C17 1.537(3) . ?
C4 C5 1.539(3) . ?
C4 C73 1.556(5) . ?
C4 C73A 1.68(3) . ?
C5 C6 1.379(3) . ?
C5 C20 1.448(3) . ?
C6 C7 1.433(3) . ?
C7 C22 1.368(3) . ?
C7 C8 1.458(3) . ?
C8 C25 1.388(3) . ?
C8 C9 1.409(3) . ?
C9 C10 1.377(3) . ?
C10 C27 1.424(3) . ?
C10 C11 1.460(2) . ?
C11 C29 1.392(3) . ?
C11 C12 1.426(3) . ?
C12 C13 1.409(3) . ?
C13 C14 1.423(3) . ?
C13 C31 1.431(3) . ?
C14 C15 1.373(3) . ?
C14 C33 1.462(3) . ?
C15 C16 1.462(3) . ?
C16 C35 1.391(3) . ?
C16 C17 1.421(3) . ?
C17 C18 1.374(3) . ?
C18 C37 1.431(3) . ?
C18 C19 1.467(3) . ?
C19 C39 1.405(3) . ?
C19 C20 1.425(3) . ?
C20 C21 1.420(3) . ?
C21 C22 1.414(3) . ?
C21 C41 1.431(3) . ?
C22 C23 1.537(3) . ?
C23 C24 1.520(3) . ?
C23 C42 1.535(3) . ?
C23 C75 1.550(3) . ?
C24 C45 1.350(3) . ?
C24 C25 1.467(3) . ?
C25 C26 1.409(3) . ?
C26 C27 1.386(3) . ?
C26 C46 1.537(3) . ?
C27 C28 1.540(2) . ?
C28 C48 1.503(3) . ?
C28 C29 1.539(3) . ?
C28 C77 1.555(3) . ?
C29 C30 1.426(3) . ?
C30 C31 1.394(3) . ?
C30 C50 1.482(3) . ?
C31 C32 1.459(3) . ?
C32 C33 1.358(3) . ?
C32 C52 1.505(3) . ?
C33 C34 1.521(3) . ?
C34 C54 1.540(3) . ?
C34 C35 1.545(3) . ?
C34 C79 1.549(3) . ?
C35 C36 1.421(3) . ?
C36 C37 1.397(3) . ?
C36 C55 1.455(3) . ?
C37 C38 1.450(3) . ?
C38 C57 1.376(3) . ?
C38 C39 1.456(3) . ?
C39 C40 1.433(3) . ?
C40 C41 1.409(3) . ?
C40 C59 1.452(3) . ?
C41 C42 1.436(3) . ?
C42 C43 1.354(3) . ?
C43 C60 1.449(3) . ?
C43 C44 1.537(3) . ?
C44 C62 1.533(3) . ?
C44 C45 1.533(3) . ?
C44 C81 1.553(3) . ?
C45 C46 1.564(3) . ?
C46 C47 1.511(2) . ?
C46 C83 1.552(2) . ?
C47 C48 1.364(3) . ?
C47 C63 1.459(3) . ?
C48 C49 1.459(3) . ?
C49 C50 1.406(3) . ?
C49 C64 1.418(3) . ?
C50 C51 1.413(3) . ?
C51 C66 1.408(3) . ?
C51 C52 1.537(3) . ?
C52 C53 1.544(3) . ?
C52 C85 1.548(3) . ?
C53 C54 1.374(3) . ?
C53 C67 1.437(3) . ?
C54 C55 1.437(3) . ?
C55 C56 1.395(3) . ?
C56 C68 1.429(3) . ?
C56 C57 1.450(3) . ?
C57 C58 1.454(3) . ?
C58 C69 1.421(3) . ?
C58 C59 1.425(3) . ?
C59 C60 1.418(3) . ?
C60 C61 1.421(3) . ?
C61 C70 1.422(3) . ?
C61 C62 1.438(3) . ?
C62 C63 1.363(3) . ?
C63 C64 1.446(3) . ?
C64 C65 1.403(3) . ?
C65 C66 1.425(3) . ?
C65 C70 1.452(3) . ?
C66 C67 1.448(3) . ?
C67 C68 1.388(3) . ?
C68 C69 1.454(3) . ?
C69 C70 1.418(3) . ?
C71 C72 1.541(3) . ?
C73 C73A 0.54(2) . ?
C73 C74A 1.268(16) . ?
C73 C74 1.541(5) . ?
C73A C74 1.10(2) . ?
C73A C74A 1.48(3) . ?
C74 C74A 1.70(3) . ?
C75 C76 1.537(3) . ?
C77 C78 1.533(3) . ?
C79 C80 1.534(3) . ?
C81 C82 1.540(3) . ?
C83 C84 1.539(3) . ?
C85 C86 1.536(3) . ?
C87 C88 1.501(5) . ?
C87 C87 1.534(7) 7_565 ?
C88 C89 1.521(5) . ?
